data_1554132
loop_
_publ_author_name
'Inokuchi, Daisuke'
'Hirao, Yasukazu'
'Takahashi, Kazuyuki'
'Matsumoto, Kouzou'
'Mori, Hatsumi'
'Kubo, Takashi'

_publ_section_title
;
 Dynamics of Water Molecules in a 3-Fold Interpenetrated Hydrogen-Bonded
 Organic Framework Based on Tetrakis(4-pyridyl)methane
;
_journal_issue 11
_journal_name_full 'The Journal of Physical Chemistry C'
_journal_page_first 6599
_journal_paper_doi 10.1021/acs.jpcc.8b12421
_journal_volume 123
_journal_year 2019
_chemical_formula_moiety 'C21 H18 N4 2+, (B1 F4 1-)2, 2.5(H2 O1)'
_chemical_formula_sum 'C21 H23 B2 F8 N4 O2.5'
_chemical_formula_weight 545.05
_chemical_name_systematic 'bis(4-Pyridyl)bis(pyridinium-4-yl)methane bis(tetrafluoroborate) acetonitrile solvate'
_space_group_crystal_system hexagonal
_space_group_IT_number 178
_space_group_name_Hall 'P 61 2 (0 0 5)'
_space_group_name_H-M_alt 'P 61 2 2'
_atom_sites_solution_hydrogens geom
_atom_sites_solution_primary direct
_atom_sites_solution_secondary difmap
_audit_creation_method SHELXL-2016/6
_audit_update_record
;
2018-12-20 deposited with the CCDC.
2018-12-21 downloaded from the CCDC.
;
_cell_angle_alpha 90
_cell_angle_beta 90
_cell_angle_gamma 120
_cell_formula_units_Z 6
_cell_length_a 10.6249(2)
_cell_length_b 10.6249(2)
_cell_length_c 38.276(3)
_cell_measurement_reflns_used 45964
_cell_measurement_temperature 296(2)
_cell_measurement_theta_max 68.26
_cell_measurement_theta_min 3.47
_cell_volume 3742.0(3)
_computing_cell_refinement 'RAPID AUTO'
_computing_data_collection 'RAPID AUTO (Rigaku, ????)'
_computing_data_reduction 'RAPID AUTO'
_computing_molecular_graphics
;
Yadokari-XG 2009 (K. Wakita, T. Nemoto, et al., 2009)
;
_computing_publication_material
;
Yadokari-XG 2009 (K. Wakita, T. Nemoto, et al., 2009)
;
_computing_structure_refinement 'SHELXL-2016/6 (Sheldrick, 2016)'
_computing_structure_solution Sir2004
_diffrn_ambient_temperature 296(2)
_diffrn_measured_fraction_theta_full 1.000
_diffrn_measured_fraction_theta_max 1.000
_diffrn_measurement_device_type
;
Rigaku VariMax RAPID FR-E
;
_diffrn_measurement_method \w
_diffrn_radiation_type CuK\a
_diffrn_radiation_wavelength 1.54187
_diffrn_reflns_av_R_equivalents 0.0331
_diffrn_reflns_av_unetI/netI 0.0473
_diffrn_reflns_Laue_measured_fraction_full 1.000
_diffrn_reflns_Laue_measured_fraction_max 1.000
_diffrn_reflns_limit_h_max 12
_diffrn_reflns_limit_h_min -12
_diffrn_reflns_limit_k_max 12
_diffrn_reflns_limit_k_min -12
_diffrn_reflns_limit_l_max 46
_diffrn_reflns_limit_l_min -46
_diffrn_reflns_number 46762
_diffrn_reflns_point_group_measured_fraction_full 1.000
_diffrn_reflns_point_group_measured_fraction_max 1.000
_diffrn_reflns_theta_full 67.687
_diffrn_reflns_theta_max 68.253
_diffrn_reflns_theta_min 4.806
_diffrn_source 'micro-focus rotating anode'
_exptl_absorpt_coefficient_mu 1.190
_exptl_absorpt_correction_T_max 1.0000
_exptl_absorpt_correction_T_min 0.7971
_exptl_absorpt_correction_type multi-scan
_exptl_absorpt_process_details
;
Empirical Absorption Correction   March 2001 T. Higashi
    Rigaku Corporation, Tokyo, Japan
;
_exptl_crystal_colour Colorless
_exptl_crystal_density_diffrn 1.451
_exptl_crystal_density_method 'not measured'
_exptl_crystal_description Prism
_exptl_crystal_F_000 1674
_exptl_crystal_size_max 0.300
_exptl_crystal_size_mid 0.300
_exptl_crystal_size_min 0.300
_refine_diff_density_max 0.585
_refine_diff_density_min -0.420
_refine_diff_density_rms 0.078
_refine_ls_abs_structure_details
;
 Flack x determined using 792 quotients [(I+)-(I-)]/[(I+)+(I-)]
 (Parsons, Flack and Wagner, Acta Cryst. B69 (2013) 249-259).
;
_refine_ls_abs_structure_Flack 0.02(3)
_refine_ls_extinction_method none
_refine_ls_goodness_of_fit_ref 1.051
_refine_ls_hydrogen_treatment constr
_refine_ls_matrix_type full
_refine_ls_number_parameters 174
_refine_ls_number_reflns 2288
_refine_ls_number_restraints 0
_refine_ls_restrained_S_all 1.051
_refine_ls_R_factor_all 0.0802
_refine_ls_R_factor_gt 0.0781
_refine_ls_shift/su_max 0.000
_refine_ls_shift/su_mean 0.000
_refine_ls_structure_factor_coef Fsqd
_refine_ls_weighting_details 'w=1/[\s^2^(Fo^2^)+(0.1624P)^2^+1.9474P] where P=(Fo^2^+2Fc^2^)/3'
_refine_ls_weighting_scheme calc
_refine_ls_wR_factor_gt 0.2258
_refine_ls_wR_factor_ref 0.2271
_reflns_Friedel_coverage 0.567
_reflns_Friedel_fraction_full 1.000
_reflns_Friedel_fraction_max 1.000
_reflns_number_gt 2210
_reflns_number_total 2288
_reflns_threshold_expression 'I > 2\s(I)'
_cod_data_source_file jp8b12421_si_003.cif
_cod_data_source_block 1_Water-296K
_cod_original_sg_symbol_Hall 'P 61 2 (0 0 -1)'
_cod_original_formula_sum 'C21 H23 B2 F8 N4 O2.50'
_cod_database_code 1554132
_shelx_shelxl_version_number 2016/6
_shelx_space_group_comment
;
The symmetry employed for this shelxl refinement is uniquely defined
by the following loop, which should always be used as a source of
symmetry information in preference to the above space-group names.
They are only intended as comments.
;
_shelx_estimated_absorpt_t_min 0.717
_shelx_estimated_absorpt_t_max 0.717

loop_
_space_group_symop_operation_xyz
'x, y, z'
'-x, -y, z+1/2'
'-y, x-y, z+1/3'
'-x+y, -x, z+2/3'
'x-y, x, z+1/6'
'y, -x+y, z+5/6'
'x-y, -y, -z'
'-x, -x+y, -z+2/3'
'y, x, -z+1/3'
'-y, -x, -z+5/6'
'x, x-y, -z+1/6'
'-x+y, y, -z+1/2'

loop_
_atom_site_label
_atom_site_type_symbol
_atom_site_fract_x
_atom_site_fract_y
_atom_site_fract_z
_atom_site_U_iso_or_equiv
_atom_site_adp_type
_atom_site_occupancy
_atom_site_site_symmetry_order
_atom_site_calc_flag
_atom_site_refinement_flags_posn
_atom_site_refinement_flags_adp
_atom_site_refinement_flags_occupancy
F1 F 0.2222(7) 0.4667(6) 0.05578(11) 0.131(2) Uani 1 1 d . . .
F2 F 0.2147(11) 0.4393(8) -0.00188(12) 0.183(4) Uani 1 1 d . . .
F3 F 0.2401(11) 0.2835(7) 0.03323(14) 0.183(4) Uani 1 1 d . . .
F4 F 0.3966(9) 0.4911(13) 0.0236(2) 0.206(4) Uani 1 1 d . . .
C1 C 0.4043(5) 0.4043(5) 0.166667 0.0320(10) Uani 1 2 d S T P
C2 C 0.2656(4) 0.3707(4) 0.14639(8) 0.0331(8) Uani 1 1 d . . .
C3 C 0.2104(4) 0.4646(4) 0.14489(10) 0.0381(8) Uani 1 1 d . . .
H3 H 0.258294 0.553816 0.156291 0.046 Uiso 1 1 calc R U .
C4 C 0.0851(4) 0.4258(5) 0.12655(11) 0.0446(9) Uani 1 1 d . . .
H4 H 0.049086 0.489515 0.125654 0.054 Uiso 1 1 calc R U .
C5 C 0.0642(5) 0.2058(5) 0.11080(11) 0.0509(11) Uani 1 1 d . . .
H5 H 0.013364 0.117776 0.099031 0.061 Uiso 1 1 calc R U .
C6 C 0.1886(4) 0.2383(4) 0.12858(10) 0.0420(9) Uani 1 1 d . . .
H6 H 0.222017 0.172385 0.128831 0.050 Uiso 1 1 calc R U .
C7 C 0.5328(4) 0.4503(4) 0.14102(9) 0.0352(8) Uani 1 1 d . . .
C8 C 0.5164(5) 0.4364(5) 0.10486(10) 0.0450(9) Uani 1 1 d . . .
H8 H 0.424465 0.392988 0.094781 0.054 Uiso 1 1 calc R U .
C9 C 0.6400(5) 0.4885(6) 0.08414(12) 0.0573(12) Uani 1 1 d . . .
H9 H 0.627725 0.478148 0.060045 0.069 Uiso 1 1 calc R U .
C10 C 0.7895(5) 0.5624(5) 0.13134(13) 0.0526(11) Uani 1 1 d . . .
H10 H 0.882786 0.604811 0.140608 0.063 Uiso 1 1 calc R U .
C11 C 0.6738(4) 0.5135(5) 0.15403(11) 0.0445(9) Uani 1 1 d . . .
H11 H 0.689836 0.522681 0.178018 0.053 Uiso 1 1 calc R U .
N1 N 0.0152(4) 0.3003(4) 0.11024(9) 0.0495(9) Uani 1 1 d . . .
H1 H -0.063341 0.278394 0.099031 0.059 Uiso 1 1 calc R U .
N2 N 0.7740(4) 0.5519(4) 0.09665(10) 0.0545(10) Uani 1 1 d . . .
O1 O 0.4857(10) 0.7429(5) 0.083333 0.115(3) Uani 1 2 d S T P
O2 O 0.7920(11) 0.8960(6) 0.083333 0.271(11) Uani 1 2 d S T P
O3 O 0.902(2) 1.000000 0.000000 0.169(10) Uani 0.5 2 d S T P
B1 B 0.2509(9) 0.4091(7) 0.02734(15) 0.0650(16) Uani 1 1 d . . .

loop_
_atom_site_aniso_label
_atom_site_aniso_U_11
_atom_site_aniso_U_22
_atom_site_aniso_U_33
_atom_site_aniso_U_23
_atom_site_aniso_U_13
_atom_site_aniso_U_12
F1 0.241(7) 0.125(4) 0.085(3) 0.032(3) 0.073(3) 0.136(4)
F2 0.361(12) 0.219(7) 0.084(3) -0.030(4) -0.056(5) 0.232(9)
F3 0.383(12) 0.128(4) 0.120(4) 0.033(3) 0.067(5) 0.188(7)
F4 0.132(6) 0.245(10) 0.209(8) -0.068(7) 0.020(5) 0.070(6)
C1 0.0309(17) 0.0309(17) 0.034(2) 0.0003(9) -0.0003(9) 0.0155(19)
C2 0.0341(17) 0.0380(18) 0.0292(15) 0.0010(13) 0.0014(13) 0.0196(15)
C3 0.0371(18) 0.0400(19) 0.0403(17) -0.0043(15) -0.0048(15) 0.0216(15)
C4 0.042(2) 0.050(2) 0.049(2) 0.0043(17) -0.0017(17) 0.0280(18)
C5 0.050(2) 0.044(2) 0.053(2) -0.0113(18) -0.0162(19) 0.020(2)
C6 0.045(2) 0.0371(19) 0.0468(19) -0.0064(16) -0.0097(17) 0.0224(16)
C7 0.0363(18) 0.0335(17) 0.0379(18) 0.0046(14) 0.0042(14) 0.0190(15)
C8 0.043(2) 0.054(2) 0.0384(19) -0.0002(16) 0.0030(16) 0.0237(19)
C9 0.063(3) 0.072(3) 0.039(2) 0.0086(19) 0.017(2) 0.035(2)
C10 0.034(2) 0.051(2) 0.065(3) 0.008(2) 0.0107(18) 0.0160(18)
C11 0.036(2) 0.048(2) 0.047(2) 0.0044(16) 0.0045(16) 0.0191(17)
N1 0.0424(18) 0.061(2) 0.0452(17) -0.0020(15) -0.0110(14) 0.0262(17)
N2 0.047(2) 0.050(2) 0.064(2) 0.0153(17) 0.0233(17) 0.0223(17)
O1 0.114(6) 0.099(4) 0.138(7) -0.002(4) 0.000 0.057(3)
O2 0.069(6) 0.149(10) 0.57(3) -0.090(16) 0.000 0.035(3)
O3 0.147(13) 0.20(3) 0.18(2) -0.044(19) -0.022(10) 0.100(13)
B1 0.093(5) 0.068(3) 0.052(3) 0.014(2) 0.022(3) 0.053(3)

loop_
_atom_type_symbol
_atom_type_description
_atom_type_scat_dispersion_real
_atom_type_scat_dispersion_imag
_atom_type_scat_source
C C 0.0181 0.0091 'International Tables Vol C Tables 4.2.6.8 and 6.1.1.4'
H H 0.0000 0.0000 'International Tables Vol C Tables 4.2.6.8 and 6.1.1.4'
B B 0.0090 0.0039 'International Tables Vol C Tables 4.2.6.8 and 6.1.1.4'
N N 0.0311 0.0180 'International Tables Vol C Tables 4.2.6.8 and 6.1.1.4'
O O 0.0492 0.0322 'International Tables Vol C Tables 4.2.6.8 and 6.1.1.4'
F F 0.0727 0.0534 'International Tables Vol C Tables 4.2.6.8 and 6.1.1.4'

loop_
_geom_angle_atom_site_label_1
_geom_angle_atom_site_label_2
_geom_angle_atom_site_label_3
_geom_angle
_geom_angle_site_symmetry_1
_geom_angle_site_symmetry_3
C2 C1 C2 107.1(4) 9 .
C2 C1 C7 111.53(18) 9 .
C2 C1 C7 110.12(18) . .
C2 C1 C7 110.12(18) 9 9
C2 C1 C7 111.54(18) . 9
C7 C1 C7 106.5(4) . 9
C3 C2 C6 117.2(3) . .
C3 C2 C1 123.5(3) . .
C6 C2 C1 119.2(3) . .
C4 C3 C2 120.0(4) . .
C4 C3 H3 120.0 . .
C2 C3 H3 120.0 . .
N1 C4 C3 121.3(4) . .
N1 C4 H4 119.4 . .
C3 C4 H4 119.4 . .
N1 C5 C6 120.4(4) . .
N1 C5 H5 119.8 . .
C6 C5 H5 119.8 . .
C5 C6 C2 120.0(4) . .
C5 C6 H6 120.0 . .
C2 C6 H6 120.0 . .
C11 C7 C8 117.0(3) . .
C11 C7 C1 119.4(3) . .
C8 C7 C1 123.5(3) . .
C9 C8 C7 118.8(4) . .
C9 C8 H8 120.6 . .
C7 C8 H8 120.6 . .
N2 C9 C8 123.9(4) . .
N2 C9 H9 118.1 . .
C8 C9 H9 118.1 . .
N2 C10 C11 123.1(4) . .
N2 C10 H10 118.5 . .
C11 C10 H10 118.5 . .
C10 C11 C7 119.9(4) . .
C10 C11 H11 120.0 . .
C7 C11 H11 120.0 . .
C4 N1 C5 121.1(3) . .
C4 N1 H1 119.5 . .
C5 N1 H1 119.5 . .
C9 N2 C10 117.3(4) . .
F2 B1 F3 121.8(7) . .
F2 B1 F4 97.9(7) . .
F3 B1 F4 99.5(8) . .
F2 B1 F1 115.3(6) . .
F3 B1 F1 113.5(5) . .
F4 B1 F1 103.7(7) . .

loop_
_geom_bond_atom_site_label_1
_geom_bond_atom_site_label_2
_geom_bond_distance
_geom_bond_site_symmetry_2
F1 B1 1.356(7) .
F2 B1 1.274(8) .
F3 B1 1.301(7) .
F4 B1 1.352(11) .
C1 C2 1.541(4) 9
C1 C2 1.542(4) .
C1 C7 1.549(4) .
C1 C7 1.549(4) 9
C2 C3 1.389(5) .
C2 C6 1.401(5) .
C3 C4 1.373(5) .
C3 H3 0.9300 .
C4 N1 1.315(6) .
C4 H4 0.9300 .
C5 N1 1.343(6) .
C5 C6 1.368(6) .
C5 H5 0.9300 .
C6 H6 0.9300 .
C7 C11 1.392(5) .
C7 C8 1.393(5) .
C8 C9 1.390(6) .
C8 H8 0.9300 .
C9 N2 1.323(6) .
C9 H9 0.9300 .
C10 N2 1.336(6) .
C10 C11 1.377(6) .
C10 H10 0.9300 .
C11 H11 0.9300 .
N1 H1 0.8600 .

loop_
_geom_hbond_atom_site_label_D
_geom_hbond_atom_site_label_H
_geom_hbond_atom_site_label_A
_geom_hbond_distance_DH
_geom_hbond_distance_HA
_geom_hbond_distance_DA
_geom_hbond_angle_DHA
_geom_hbond_site_symmetry_A
N1 H1 N2 0.86 1.88 2.738(5) 172.9 11_455

loop_
_geom_torsion_atom_site_label_1
_geom_torsion_atom_site_label_2
_geom_torsion_atom_site_label_3
_geom_torsion_atom_site_label_4
_geom_torsion
_geom_torsion_site_symmetry_1
C2 C1 C2 C3 135.3(4) 9
C7 C1 C2 C3 -103.2(4) .
C7 C1 C2 C3 14.8(5) 9
C2 C1 C2 C6 -44.1(3) 9
C7 C1 C2 C6 77.3(4) .
C7 C1 C2 C6 -164.7(3) 9
C6 C2 C3 C4 0.2(5) .
C1 C2 C3 C4 -179.3(3) .
C2 C3 C4 N1 0.1(6) .
N1 C5 C6 C2 0.1(7) .
C3 C2 C6 C5 -0.3(6) .
C1 C2 C6 C5 179.2(4) .
C2 C1 C7 C11 -74.2(4) 9
C2 C1 C7 C11 167.0(3) .
C7 C1 C7 C11 45.9(3) 9
C2 C1 C7 C8 107.9(4) 9
C2 C1 C7 C8 -10.8(5) .
C7 C1 C7 C8 -131.9(4) 9
C11 C7 C8 C9 -1.4(6) .
C1 C7 C8 C9 176.5(4) .
C7 C8 C9 N2 -0.3(7) .
N2 C10 C11 C7 -0.4(7) .
C8 C7 C11 C10 1.7(6) .
C1 C7 C11 C10 -176.3(4) .
C3 C4 N1 C5 -0.3(6) .
C6 C5 N1 C4 0.2(7) .
C8 C9 N2 C10 1.7(7) .
C11 C10 N2 C9 -1.4(7) .
